data_1543802
loop_
_publ_author_name
'Alamillo-Ferrer, Carla'
'Karabourniotis-Sotti, Marianna'
'Kennedy, Alan R.'
'Campbell, Matthew'
'Tomkinson, Nicholas C. O.'

_publ_section_title
;
 Alkene Dioxygenation with Malonoyl Peroxides: Synthesis of \g-Lactones,
 Isobenzofuranones, and Tetrahydrofurans.
;
_journal_issue 13
_journal_name_full 'Organic letters'
_journal_page_first 3102
_journal_page_last 3105
_journal_paper_doi 10.1021/acs.orglett.6b01253
_journal_volume 18
_journal_year 2016
_chemical_formula_sum 'C15 H13 Br O6'
_chemical_formula_weight 369.16
_chemical_name_systematic
;
 ?
;
_space_group_IT_number 14
_symmetry_cell_setting monoclinic
_symmetry_space_group_name_Hall '-P 2ybc'
_symmetry_space_group_name_H-M 'P 1 21/c 1'
_atom_sites_solution_hydrogens geom
_atom_sites_solution_primary direct
_atom_sites_solution_secondary difmap
_audit_creation_method SHELXL-97
_cell_angle_alpha 90.00
_cell_angle_beta 98.725(4)
_cell_angle_gamma 90.00
_cell_formula_units_Z 4
_cell_length_a 14.5589(5)
_cell_length_b 5.3450(2)
_cell_length_c 18.6931(8)
_cell_measurement_reflns_used 3448
_cell_measurement_temperature 123(2)
_cell_measurement_theta_max 29.2060
_cell_measurement_theta_min 4.0460
_cell_volume 1437.81(10)
_computing_cell_refinement CrysalisPro
_computing_data_collection CrysalisPro
_computing_data_reduction CrysalisPro
_computing_publication_material SHELXL
_computing_structure_refinement 'SHELXL-97 (Sheldrick, 2008)'
_computing_structure_solution SHELXS
_diffrn_ambient_temperature 123(2)
_diffrn_measured_fraction_theta_full 0.999
_diffrn_measured_fraction_theta_max 0.941
_diffrn_measurement_device_type 'Oxford Diffraction Gemini S'
_diffrn_measurement_method 'omega scans'
_diffrn_radiation_monochromator graphite
_diffrn_radiation_source 'fine-focus sealed tube'
_diffrn_radiation_type MoK\a
_diffrn_radiation_wavelength 0.71073
_diffrn_reflns_av_R_equivalents 0.0374
_diffrn_reflns_av_sigmaI/netI 0.0379
_diffrn_reflns_limit_h_max 19
_diffrn_reflns_limit_h_min -19
_diffrn_reflns_limit_k_max 6
_diffrn_reflns_limit_k_min -7
_diffrn_reflns_limit_l_max 24
_diffrn_reflns_limit_l_min -24
_diffrn_reflns_number 12579
_diffrn_reflns_theta_full 27.00
_diffrn_reflns_theta_max 28.99
_diffrn_reflns_theta_min 2.79
_exptl_absorpt_coefficient_mu 2.886
_exptl_absorpt_correction_T_max 1.00000
_exptl_absorpt_correction_T_min 0.54610
_exptl_absorpt_correction_type multi-scan
_exptl_absorpt_process_details
;
CrysAlisPro, Agilent Technologies,
Version 1.171.37.35 (release 13-08-2014 CrysAlis171 .NET)
(compiled Aug 13 2014,18:06:01)
Empirical absorption correction using spherical harmonics,
 implemented in SCALE3 ABSPACK scaling algorithm.
;
_exptl_crystal_colour colourless
_exptl_crystal_density_diffrn 1.705
_exptl_crystal_density_method 'not measured'
_exptl_crystal_description slab
_exptl_crystal_F_000 744
_exptl_crystal_size_max 0.40
_exptl_crystal_size_mid 0.35
_exptl_crystal_size_min 0.08
_refine_diff_density_max 0.449
_refine_diff_density_min -0.482
_refine_diff_density_rms 0.074
_refine_ls_extinction_method none
_refine_ls_goodness_of_fit_ref 1.058
_refine_ls_hydrogen_treatment mixed
_refine_ls_matrix_type full
_refine_ls_number_parameters 203
_refine_ls_number_reflns 3605
_refine_ls_number_restraints 0
_refine_ls_restrained_S_all 1.058
_refine_ls_R_factor_all 0.0466
_refine_ls_R_factor_gt 0.0336
_refine_ls_shift/su_max 0.001
_refine_ls_shift/su_mean 0.000
_refine_ls_structure_factor_coef Fsqd
_refine_ls_weighting_details 'calc w=1/[\s^2^(Fo^2^)+(0.0300P)^2^+0.4980P] where P=(Fo^2^+2Fc^2^)/3'
_refine_ls_weighting_scheme calc
_refine_ls_wR_factor_gt 0.0684
_refine_ls_wR_factor_ref 0.0736
_reflns_number_gt 2980
_reflns_number_total 3605
_reflns_threshold_expression I>2\s(I)
_cod_data_source_file ol6b01253_si_002.cif
_cod_data_source_block tom_caf_564a
_cod_original_sg_symbol_H-M P21/c
_cod_database_code 1543802

loop_
_symmetry_equiv_pos_as_xyz
'x, y, z'
'-x, y+1/2, -z+1/2'
'-x, -y, -z'
'x, -y-1/2, z-1/2'

loop_
_atom_site_label
_atom_site_type_symbol
_atom_site_fract_x
_atom_site_fract_y
_atom_site_fract_z
_atom_site_U_iso_or_equiv
_atom_site_adp_type
_atom_site_occupancy
_atom_site_symmetry_multiplicity
_atom_site_calc_flag
_atom_site_refinement_flags
Br1 Br 0.354398(16) -0.28995(4) 0.636535(12) 0.02589(8) Uani 1 1 d .
O1 O -0.06136(11) 0.0835(3) 0.08414(9) 0.0315(4) Uani 1 1 d .
O2 O -0.02708(11) -0.1093(3) 0.18911(10) 0.0326(4) Uani 1 1 d .
O3 O 0.13617(10) -0.0601(3) 0.25986(8) 0.0230(3) Uani 1 1 d .
O4 O 0.22870(10) 0.2412(2) 0.22746(8) 0.0164(3) Uani 1 1 d .
O5 O 0.32358(10) 0.5617(2) 0.35828(8) 0.0183(3) Uani 1 1 d .
O6 O 0.44867(10) 0.7021(3) 0.31596(9) 0.0217(3) Uani 1 1 d .
C1 C -0.00611(14) 0.0442(4) 0.13804(12) 0.0221(5) Uani 1 1 d .
C2 C 0.08775(14) 0.1659(4) 0.15071(11) 0.0179(4) Uani 1 1 d .
C3 C 0.13108(16) 0.2165(4) 0.08198(12) 0.0226(5) Uani 1 1 d .
H3A H 0.1995 0.2060 0.0859 0.027 Uiso 1 1 calc R
H3B H 0.0965 0.1585 0.0352 0.027 Uiso 1 1 calc R
C4 C 0.09211(16) 0.4275(4) 0.11796(13) 0.0258(5) Uani 1 1 d .
H4A H 0.0332 0.5015 0.0936 0.031 Uiso 1 1 calc R
H4B H 0.1363 0.5489 0.1442 0.031 Uiso 1 1 calc R
C5 C 0.15137(14) 0.1040(4) 0.21771(11) 0.0170(4) Uani 1 1 d .
C6 C 0.29380(13) 0.1834(4) 0.29266(11) 0.0153(4) Uani 1 1 d .
H6 H 0.2962 -0.0002 0.3031 0.018 Uiso 1 1 calc R
C7 C 0.26912(14) 0.3351(4) 0.35695(11) 0.0160(4) Uani 1 1 d .
H7 H 0.2015 0.3780 0.3482 0.019 Uiso 1 1 calc R
C8 C 0.39353(13) 0.5367(4) 0.31838(11) 0.0164(4) Uani 1 1 d .
C9 C 0.38804(14) 0.2845(4) 0.28252(12) 0.0172(4) Uani 1 1 d .
H9A H 0.4383 0.1736 0.3058 0.021 Uiso 1 1 calc R
H9B H 0.3930 0.3002 0.2305 0.021 Uiso 1 1 calc R
C10 C 0.29138(14) 0.1924(4) 0.42707(11) 0.0158(4) Uani 1 1 d .
C11 C 0.23159(14) 0.0005(4) 0.44012(11) 0.0179(4) Uani 1 1 d .
H11 H 0.1772 -0.0305 0.4063 0.021 Uiso 1 1 calc R
C12 C 0.25020(14) -0.1457(4) 0.50160(11) 0.0190(4) Uani 1 1 d .
H12 H 0.2098 -0.2786 0.5099 0.023 Uiso 1 1 calc R
C13 C 0.32877(14) -0.0945(4) 0.55061(11) 0.0177(4) Uani 1 1 d .
C14 C 0.38896(15) 0.0958(4) 0.53976(12) 0.0230(5) Uani 1 1 d .
H14 H 0.4426 0.1277 0.5743 0.028 Uiso 1 1 calc R
C15 C 0.36981(15) 0.2403(4) 0.47749(12) 0.0217(5) Uani 1 1 d .
H15 H 0.4106 0.3725 0.4693 0.026 Uiso 1 1 calc R
H1H H 0.023(3) -0.127(7) 0.224(2) 0.077(12) Uiso 1 1 d .

loop_
_atom_site_aniso_label
_atom_site_aniso_U_11
_atom_site_aniso_U_22
_atom_site_aniso_U_33
_atom_site_aniso_U_23
_atom_site_aniso_U_13
_atom_site_aniso_U_12
Br1 0.03035(14) 0.02657(13) 0.01834(13) 0.00487(9) -0.00402(9) -0.00103(10)
O1 0.0182(8) 0.0424(10) 0.0307(10) -0.0069(8) -0.0065(7) 0.0009(7)
O2 0.0177(8) 0.0426(10) 0.0364(11) 0.0044(8) 0.0004(8) -0.0088(8)
O3 0.0192(8) 0.0255(8) 0.0232(8) 0.0036(6) 0.0001(6) -0.0059(6)
O4 0.0142(7) 0.0181(7) 0.0156(8) 0.0010(5) -0.0023(6) -0.0015(6)
O5 0.0194(7) 0.0153(7) 0.0207(8) -0.0013(6) 0.0042(6) 0.0000(6)
O6 0.0201(8) 0.0199(7) 0.0242(8) 0.0012(6) 0.0005(6) -0.0046(6)
C1 0.0142(10) 0.0261(11) 0.0254(12) -0.0073(9) 0.0013(9) 0.0033(9)
C2 0.0141(10) 0.0204(10) 0.0183(11) -0.0019(8) -0.0003(8) 0.0009(8)
C3 0.0208(11) 0.0292(11) 0.0168(11) 0.0027(9) -0.0003(9) -0.0013(9)
C4 0.0249(12) 0.0222(11) 0.0273(13) 0.0026(9) -0.0060(10) 0.0020(9)
C5 0.0149(10) 0.0186(10) 0.0169(11) -0.0040(8) 0.0010(8) 0.0007(8)
C6 0.0127(9) 0.0171(10) 0.0147(10) 0.0008(8) -0.0020(8) 0.0007(8)
C7 0.0117(9) 0.0169(10) 0.0193(11) -0.0011(8) 0.0017(8) -0.0008(8)
C8 0.0142(10) 0.0187(10) 0.0147(10) 0.0025(8) -0.0031(8) 0.0031(8)
C9 0.0137(10) 0.0189(10) 0.0186(11) -0.0017(8) 0.0017(8) -0.0001(8)
C10 0.0153(10) 0.0170(10) 0.0152(10) -0.0019(8) 0.0028(8) 0.0010(8)
C11 0.0138(9) 0.0245(11) 0.0146(10) -0.0024(8) 0.0003(8) -0.0008(9)
C12 0.0184(10) 0.0201(10) 0.0181(11) -0.0011(8) 0.0021(9) -0.0033(8)
C13 0.0194(10) 0.0185(10) 0.0143(10) 0.0010(8) -0.0004(8) 0.0036(8)
C14 0.0197(11) 0.0266(11) 0.0200(12) -0.0022(9) -0.0059(9) -0.0031(9)
C15 0.0191(10) 0.0216(11) 0.0229(12) 0.0002(9) -0.0014(9) -0.0061(9)

loop_
_atom_type_symbol
_atom_type_description
_atom_type_scat_dispersion_real
_atom_type_scat_dispersion_imag
_atom_type_scat_source
Br Br -0.2901 2.4595 'International Tables Vol C Tables 4.2.6.8 and 6.1.1.4'
O O 0.0106 0.0060 'International Tables Vol C Tables 4.2.6.8 and 6.1.1.4'
C C 0.0033 0.0016 'International Tables Vol C Tables 4.2.6.8 and 6.1.1.4'
H H 0.0000 0.0000 'International Tables Vol C Tables 4.2.6.8 and 6.1.1.4'

loop_
_geom_angle_atom_site_label_1
_geom_angle_atom_site_label_2
_geom_angle_atom_site_label_3
_geom_angle
C1 O2 H1H 110(2)
C5 O4 C6 115.19(15)
C8 O5 C7 111.30(15)
O1 C1 O2 120.7(2)
O1 C1 C2 122.1(2)
O2 C1 C2 117.22(19)
C5 C2 C1 118.41(19)
C5 C2 C4 118.99(18)
C1 C2 C4 115.14(18)
C5 C2 C3 117.61(18)
C1 C2 C3 115.06(18)
C4 C2 C3 57.22(14)
C4 C3 C2 61.13(15)
C4 C3 H3A 117.7
C2 C3 H3A 117.7
C4 C3 H3B 117.7
C2 C3 H3B 117.7
H3A C3 H3B 114.8
C3 C4 C2 61.64(14)
C3 C4 H4A 117.6
C2 C4 H4A 117.6
C3 C4 H4B 117.6
C2 C4 H4B 117.6
H4A C4 H4B 114.7
O3 C5 O4 122.61(19)
O3 C5 C2 123.77(19)
O4 C5 C2 113.61(18)
O4 C6 C9 107.82(16)
O4 C6 C7 109.99(15)
C9 C6 C7 103.50(16)
O4 C6 H6 111.7
C9 C6 H6 111.7
C7 C6 H6 111.7
O5 C7 C10 111.31(16)
O5 C7 C6 105.24(16)
C10 C7 C6 111.58(16)
O5 C7 H7 109.5
C10 C7 H7 109.5
C6 C7 H7 109.5
O6 C8 O5 120.69(18)
O6 C8 C9 129.42(19)
O5 C8 C9 109.89(17)
C8 C9 C6 104.62(16)
C8 C9 H9A 110.8
C6 C9 H9A 110.8
C8 C9 H9B 110.8
C6 C9 H9B 110.8
H9A C9 H9B 108.9
C15 C10 C11 119.24(19)
C15 C10 C7 122.86(18)
C11 C10 C7 117.87(18)
C12 C11 C10 120.93(19)
C12 C11 H11 119.5
C10 C11 H11 119.5
C13 C12 C11 118.55(19)
C13 C12 H12 120.7
C11 C12 H12 120.7
C14 C13 C12 122.04(19)
C14 C13 Br1 118.78(15)
C12 C13 Br1 119.17(16)
C13 C14 C15 118.84(19)
C13 C14 H14 120.6
C15 C14 H14 120.6
C14 C15 C10 120.4(2)
C14 C15 H15 119.8
C10 C15 H15 119.8

loop_
_geom_bond_atom_site_label_1
_geom_bond_atom_site_label_2
_geom_bond_distance
Br1 C13 1.905(2)
O1 C1 1.208(3)
O2 C1 1.329(3)
O2 H1H 0.91(4)
O3 C5 1.221(2)
O4 C5 1.333(2)
O4 C6 1.459(2)
O5 C8 1.357(2)
O5 C7 1.446(2)
O6 C8 1.199(2)
C1 C2 1.500(3)
C2 C5 1.478(3)
C2 C4 1.531(3)
C2 C3 1.539(3)
C3 C4 1.470(3)
C3 H3A 0.9900
C3 H3B 0.9900
C4 H4A 0.9900
C4 H4B 0.9900
C6 C9 1.513(3)
C6 C7 1.537(3)
C6 H6 1.0000
C7 C10 1.508(3)
C7 H7 1.0000
C8 C9 1.502(3)
C9 H9A 0.9900
C9 H9B 0.9900
C10 C15 1.390(3)
C10 C11 1.391(3)
C11 C12 1.382(3)
C11 H11 0.9500
C12 C13 1.380(3)
C12 H12 0.9500
C13 C14 1.377(3)
C14 C15 1.389(3)
C14 H14 0.9500
C15 H15 0.9500

loop_
_geom_hbond_atom_site_label_D
_geom_hbond_atom_site_label_H
_geom_hbond_atom_site_label_A
_geom_hbond_distance_DH
_geom_hbond_distance_HA
_geom_hbond_distance_DA
_geom_hbond_angle_DHA
O2 H1H O3 0.91(4) 1.72(4) 2.552(2) 151(3)

loop_
_geom_torsion_atom_site_label_1
_geom_torsion_atom_site_label_2
_geom_torsion_atom_site_label_3
_geom_torsion_atom_site_label_4
_geom_torsion
O1 C1 C2 C5 -179.1(2)
O2 C1 C2 C5 1.3(3)
O1 C1 C2 C4 31.3(3)
O2 C1 C2 C4 -148.3(2)
O1 C1 C2 C3 -32.6(3)
O2 C1 C2 C3 147.91(19)
C5 C2 C3 C4 -108.3(2)
C1 C2 C3 C4 104.9(2)
C5 C2 C4 C3 105.9(2)
C1 C2 C4 C3 -104.7(2)
C6 O4 C5 O3 -0.6(3)
C6 O4 C5 C2 -179.29(16)
C1 C2 C5 O3 8.0(3)
C4 C2 C5 O3 156.5(2)
C3 C2 C5 O3 -137.7(2)
C1 C2 C5 O4 -173.30(17)
C4 C2 C5 O4 -24.9(3)
C3 C2 C5 O4 41.0(3)
C5 O4 C6 C9 160.56(16)
C5 O4 C6 C7 -87.23(19)
C8 O5 C7 C10 104.37(18)
C8 O5 C7 C6 -16.7(2)
O4 C6 C7 O5 -92.01(17)
C9 C6 C7 O5 22.97(19)
O4 C6 C7 C10 147.13(16)
C9 C6 C7 C10 -97.89(18)
C7 O5 C8 O6 -176.49(18)
C7 O5 C8 C9 3.0(2)
O6 C8 C9 C6 -168.5(2)
O5 C8 C9 C6 12.1(2)
O4 C6 C9 C8 95.54(18)
C7 C6 C9 C8 -21.0(2)
O5 C7 C10 C15 -15.2(3)
C6 C7 C10 C15 102.0(2)
O5 C7 C10 C11 166.64(17)
C6 C7 C10 C11 -76.1(2)
C15 C10 C11 C12 -1.3(3)
C7 C10 C11 C12 176.84(19)
C10 C11 C12 C13 1.1(3)
C11 C12 C13 C14 -0.4(3)
C11 C12 C13 Br1 178.85(15)
C12 C13 C14 C15 0.0(3)
Br1 C13 C14 C15 -179.31(17)
C13 C14 C15 C10 -0.2(3)
C11 C10 C15 C14 0.9(3)
C7 C10 C15 C14 -177.2(2)
